data_4060622
_journal_name_full Organometallics
_journal_paper_doi 10.1021/om050781i
_journal_year 2006
_chemical_formula_sum 'C26 H28 Br2 N4 Ni'
_chemical_formula_weight 615.05
_space_group_IT_number 14
_symmetry_cell_setting monoclinic
_symmetry_space_group_name_Hall '-P 2yn'
_symmetry_space_group_name_H-M 'P 1 21/n 1'
_cell_angle_alpha 90.00
_cell_angle_beta 94.158(3)
_cell_angle_gamma 90.00
_cell_formula_units_Z 2
_cell_length_a 10.4953(16)
_cell_length_b 9.7047(15)
_cell_length_c 12.7765(19)
_cell_measurement_temperature 153(2)
_cell_volume 1297.9(3)
_diffrn_ambient_temperature 153(2)
_exptl_crystal_density_diffrn 1.574
_cod_original_sg_symbol_H-M 'P 21/n'
_cod_database_code 4060622

loop_
_symmetry_equiv_pos_as_xyz
'x, y, z'
'-x+1/2, y+1/2, -z+1/2'
'-x, -y, -z'
'x-1/2, -y-1/2, z-1/2'

loop_
_atom_site_label
_atom_site_type_symbol
_atom_site_fract_x
_atom_site_fract_y
_atom_site_fract_z
_atom_site_U_iso_or_equiv
_atom_site_adp_type
_atom_site_occupancy
_atom_site_symmetry_multiplicity
_atom_site_calc_flag
_atom_site_refinement_flags
_atom_site_disorder_assembly
_atom_site_disorder_group
Ni Ni 0.0000 0.0000 1.0000 0.01319(8) Uani 1 2 d S . .
Br Br -0.065082(16) 0.141124(19) 0.860646(14) 0.02182(7) Uani 1 1 d . . .
C1 C 0.17005(16) 0.06351(17) 0.99095(13) 0.0145(3) Uani 1 1 d . . .
C2 C 0.34960(16) 0.19172(19) 1.01636(13) 0.0176(3) Uani 1 1 d . . .
C3 C 0.36457(17) 0.10479(19) 0.93203(14) 0.0194(4) Uani 1 1 d . . .
C4 C 0.47468(18) 0.1055(2) 0.87794(15) 0.0250(4) Uani 1 1 d . . .
H4 H 0.4852 0.0449 0.8208 0.030 Uiso 1 1 calc R . .
C5 C 0.56794(18) 0.1990(2) 0.91162(16) 0.0313(5) Uani 1 1 d . . .
H5 H 0.6448 0.2027 0.8767 0.038 Uiso 1 1 calc R . .
C6 C 0.55245(19) 0.2885(2) 0.99581(16) 0.0311(5) Uani 1 1 d . . .
H6 H 0.6184 0.3524 1.0156 0.037 Uiso 1 1 calc R . .
C7 C 0.44328(18) 0.2861(2) 1.05103(15) 0.0249(4) Uani 1 1 d . . .
H7 H 0.4331 0.3454 1.1090 0.030 Uiso 1 1 calc R . .
C8 C 0.22707(18) -0.0784(2) 0.83876(15) 0.0235(4) Uani 1 1 d . . .
H8A H 0.1468 -0.1269 0.8519 0.028 Uiso 1 1 calc R . .
H8B H 0.2971 -0.1469 0.8445 0.028 Uiso 1 1 calc R . .
C9 C 0.2161(2) -0.0210(2) 0.73025(16) 0.0305(5) Uani 1 1 d . . .
H9 H 0.1571 0.0518 0.7151 0.037 Uiso 1 1 calc R . .
C10 C 0.2833(2) -0.0656(3) 0.65480(17) 0.0383(5) Uani 1 1 d . . .
H10A H 0.3430 -0.1383 0.6678 0.046 Uiso 1 1 calc R . .
H10B H 0.2725 -0.0252 0.5870 0.046 Uiso 1 1 calc R . .
C11 C 0.17471(17) 0.23099(18) 1.13892(14) 0.0179(3) Uani 1 1 d . . .
H11A H 0.2418 0.2443 1.1966 0.022 Uiso 1 1 calc R . .
H11B H 0.1075 0.1716 1.1655 0.022 Uiso 1 1 calc R . .
C12 C 0.1179(2) 0.3682(2) 1.10790(16) 0.0255(4) Uani 1 1 d . . .
H12 H 0.0498 0.3703 1.0547 0.031 Uiso 1 1 calc R . .
C13 C 0.1567(3) 0.4848(2) 1.14979(19) 0.0387(5) Uani 1 1 d . . .
H13A H 0.2246 0.4859 1.2031 0.046 Uiso 1 1 calc R . .
H13B H 0.1171 0.5686 1.1270 0.046 Uiso 1 1 calc R . .
N1 N 0.23017(14) 0.16177(15) 1.05140(11) 0.0162(3) Uani 1 1 d . . .
N2 N 0.25204(14) 0.02751(15) 0.91899(11) 0.0171(3) Uani 1 1 d . . .

loop_
_atom_site_aniso_label
_atom_site_aniso_U_11
_atom_site_aniso_U_22
_atom_site_aniso_U_33
_atom_site_aniso_U_23
_atom_site_aniso_U_13
_atom_site_aniso_U_12
Ni 0.01277(14) 0.01334(15) 0.01339(15) 0.00015(11) 0.00040(11) -0.00079(11)
Br 0.01968(10) 0.02216(10) 0.02316(11) 0.00851(7) -0.00151(7) 0.00098(7)
C1 0.0163(7) 0.0150(8) 0.0120(7) 0.0013(6) 0.0001(6) 0.0018(6)
C2 0.0163(8) 0.0208(9) 0.0157(8) 0.0020(7) 0.0013(6) -0.0009(7)
C3 0.0168(8) 0.0235(9) 0.0176(9) 0.0026(7) -0.0001(6) -0.0004(7)
C4 0.0203(9) 0.0352(11) 0.0198(9) 0.0010(8) 0.0038(7) 0.0012(8)
C5 0.0179(9) 0.0469(13) 0.0296(11) 0.0066(10) 0.0050(8) -0.0048(9)
C6 0.0204(9) 0.0417(13) 0.0306(11) 0.0049(9) -0.0014(8) -0.0114(9)
C7 0.0230(9) 0.0284(10) 0.0228(9) 0.0007(8) -0.0008(7) -0.0065(8)
C8 0.0209(9) 0.0259(9) 0.0237(10) -0.0110(8) 0.0026(7) 0.0002(7)
C9 0.0314(11) 0.0369(12) 0.0223(10) -0.0087(9) -0.0040(8) 0.0109(9)
C10 0.0405(13) 0.0504(14) 0.0238(11) -0.0086(10) 0.0019(9) 0.0111(11)
C11 0.0217(8) 0.0193(8) 0.0130(7) -0.0021(7) 0.0029(6) -0.0020(7)
C12 0.0290(10) 0.0285(10) 0.0188(9) -0.0015(7) 0.0013(7) 0.0077(8)
C13 0.0565(15) 0.0239(11) 0.0362(13) -0.0034(9) 0.0052(11) 0.0078(10)
N1 0.0166(7) 0.0170(7) 0.0150(7) -0.0015(5) 0.0012(5) -0.0012(5)
N2 0.0166(7) 0.0204(7) 0.0143(7) -0.0027(6) 0.0011(5) 0.0000(6)

loop_
_geom_bond_atom_site_label_1
_geom_bond_atom_site_label_2
_geom_bond_distance
_geom_bond_site_symmetry_2
_geom_bond_publ_flag
Ni C1 1.8996(17) 3_557 ?
Ni C1 1.8996(17) . ?
Ni Br 2.3100(3) . ?
Ni Br 2.3100(3) 3_557 ?
C1 N2 1.350(2) . ?
C1 N1 1.354(2) . ?
C2 C3 1.386(3) . ?
C2 N1 1.392(2) . ?
C2 C7 1.393(3) . ?
C3 C4 1.389(3) . ?
C3 N2 1.399(2) . ?
C4 C5 1.380(3) . ?
C5 C6 1.401(3) . ?
C6 C7 1.389(3) . ?
C8 N2 1.462(2) . ?
C8 C9 1.491(3) . ?
C9 C10 1.309(3) . ?
C11 N1 1.461(2) . ?
C11 C12 1.501(3) . ?
C12 C13 1.304(3) . ?
